data_2012476
loop_
_publ_author_name
'Thu\'ery, Pierre'
'Nierlich, Martine'
'Masci, Bernardo'

_publ_section_title
;
 First- and second-~sphere coordination of the uranyl ion by
 bis[2-(2-hydroxyphenoxy)ethoxy]ethane
;
_journal_issue 2
_journal_name_full 'Acta Crystallographica Section C'
_journal_page_first m84
_journal_page_last m86
_journal_paper_doi 10.1107/S0108270101019047
_journal_volume 58
_journal_year 2002
_chemical_formula_moiety 'O5 N U, H2 O, C18 H20 O6, C6 H16 N'
_chemical_formula_sum 'C24 H38 N2 O12 U'
_chemical_formula_weight 784.59
_space_group_IT_number 31
_symmetry_cell_setting orthorhombic
_symmetry_space_group_name_Hall 'P 2ac -2'
_symmetry_space_group_name_H-M 'P m n 21'
_atom_sites_solution_hydrogens geom
_atom_sites_solution_primary direct
_atom_sites_solution_secondary difmap
_audit_creation_method SHELXL-97
_cell_angle_alpha 90.00
_cell_angle_beta 90.00
_cell_angle_gamma 90.00
_cell_formula_units_Z 2
_cell_length_a 15.6688(10)
_cell_length_b 9.6025(5)
_cell_length_c 9.5303(7)
_cell_measurement_reflns_used 9425
_cell_measurement_temperature 100(2)
_cell_measurement_theta_max 25.67
_cell_measurement_theta_min 2.60
_cell_volume 1433.93(16)
_computing_cell_refinement 'DENZO-SMN (Otwinowski & Minor, 1997)'
_computing_data_collection 'KappaCCD Software (Nonius, 1998)'
_computing_data_reduction 'DENZO-SMN (Otwinowski & Minor, 1997)'
_computing_molecular_graphics 'SHELXTL (Bruker, 1999)'
_computing_publication_material 'SHELXTL (Bruker, 1999); PARST97 (Nardelli, 1995)'
_computing_structure_refinement 'SHELXL97 (Sheldrick, 1997)'
_computing_structure_solution 'SHELXS97 (Sheldrick, 1990)'
_diffrn_ambient_temperature 100(2)
_diffrn_detector_area_resol_mean 18
_diffrn_measured_fraction_theta_full .987
_diffrn_measured_fraction_theta_max .987
_diffrn_measurement_device_type 'Nonius Kappa-CCD'
_diffrn_measurement_method '\f scans'
_diffrn_radiation_monochromator graphite
_diffrn_radiation_source 'fine-focus sealed tube'
_diffrn_radiation_type MoK\a
_diffrn_radiation_wavelength .71073
_diffrn_reflns_av_R_equivalents .0606
_diffrn_reflns_av_sigmaI/netI .0591
_diffrn_reflns_limit_h_max 17
_diffrn_reflns_limit_h_min -19
_diffrn_reflns_limit_k_max 11
_diffrn_reflns_limit_k_min -11
_diffrn_reflns_limit_l_max 11
_diffrn_reflns_limit_l_min -11
_diffrn_reflns_number 9425
_diffrn_reflns_theta_full 25.67
_diffrn_reflns_theta_max 25.67
_diffrn_reflns_theta_min 2.60
_diffrn_standards_decay_% none
_exptl_absorpt_coefficient_mu 5.723
_exptl_absorpt_correction_T_max .756
_exptl_absorpt_correction_T_min .326
_exptl_absorpt_correction_type empirical
_exptl_absorpt_process_details 'program DELABS from PLATON (Spek, 2000)'
_exptl_crystal_colour 'dark red (translucent)'
_exptl_crystal_density_diffrn 1.817
_exptl_crystal_density_meas ?
_exptl_crystal_description needle-like
_exptl_crystal_F_000 768
_exptl_crystal_size_max .20
_exptl_crystal_size_mid .08
_exptl_crystal_size_min .05
_refine_diff_density_max 1.459
_refine_diff_density_min -.601
_refine_ls_abs_structure_details 'Flack H D (1983), Acta Cryst. A39, 876-881'
_refine_ls_abs_structure_Flack -.024(16)
_refine_ls_extinction_method none
_refine_ls_goodness_of_fit_ref 1.203
_refine_ls_hydrogen_treatment constr
_refine_ls_matrix_type full
_refine_ls_number_parameters 191
_refine_ls_number_reflns 2768
_refine_ls_number_restraints 0
_refine_ls_restrained_S_all 1.244
_refine_ls_R_factor_all .0443
_refine_ls_R_factor_gt .0388
_refine_ls_shift/su_max .001
_refine_ls_shift/su_mean .000
_refine_ls_structure_factor_coef Fsqd
_refine_ls_weighting_details 'calc w=1/[\s^2^(Fo^2^)+(0.0249P)^2^+4.7737P] where P=(Fo^2^+2Fc^2^)/3'
_refine_ls_weighting_scheme calc
_refine_ls_wR_factor_gt .0889
_refine_ls_wR_factor_ref .0911
_reflns_number_gt 2546
_reflns_number_total 2768
_reflns_threshold_expression >2sigma(I)
_cod_data_source_file av1095.cif
_cod_data_source_block I
_cod_depositor_comments
;
The following automatic conversions were performed:

'_exptl_crystal_density_meas' value 'not measured' was changed to '?'
- the value is perceived as not measured.

Automatic conversion script
Id: cif_fix_values 3008 2015-01-20 13:52:24Z robertas 
;
_cod_original_sg_symbol_H-M Pmn2~1~
_cod_database_code 2012476
_cod_database_fobs_code 2012476

loop_
_symmetry_equiv_pos_as_xyz
'x, y, z'
'-x+1/2, -y, z+1/2'
'x+1/2, -y, z+1/2'
'-x, y, z'

loop_
_atom_site_label
_atom_site_fract_x
_atom_site_fract_y
_atom_site_fract_z
_atom_site_U_iso_or_equiv
_atom_site_adp_type
_atom_site_calc_flag
_atom_site_refinement_flags
_atom_site_occupancy
_atom_site_disorder_assembly
_atom_site_disorder_group
_atom_site_type_symbol
_atom_site_attached_hydrogens
U .5000 .81788(4) .83420(9) .01875(13) Uani d S 1 . . U 0
N1 .5000 .5491(13) .6879(13) .035(3) Uani d S 1 . . N 0
O1 .6362(4) .8565(7) .8591(8) .028(2) Uani d . 1 . . O 0
O2 .6930(7) 1.0573(9) 1.0227(10) .040(3) Uani d . 1 . . O 0
O3 .5919(7) 1.2843(8) 1.0774(10) .064(3) Uani d . 1 . . O 0
O4 .5000 .7302(10) .9987(10) .026(2) Uani d S 1 . . O 0
O5 .5000 .8994(11) .6619(10) .032(2) Uani d S 1 . . O 0
O6 .5686(4) .6085(8) .7213(8) .0372(17) Uani d . 1 . . O 0
O7 .5000 .4338(14) .6098(19) .065(4) Uani d S 1 . . O 0
O8 .5000 1.0467(12) .9543(11) .051(3) Uani d S 1 . . O 2
C1 .6964(6) .8250(12) .9520(10) .030(2) Uani d . 1 . . C 0
C2 .7302(7) .6932(14) .9637(12) .042(3) Uani d . 1 . . C 0
H2 .7100 .6244 .9036 .051 Uiso calc R 1 . . H 0
C3 .7941(9) .6565(17) 1.0622(16) .058(4) Uani d . 1 . . C 0
H3 .8157 .5664 1.0679 .069 Uiso calc R 1 . . H 0
C4 .8229(7) .7622(16) 1.1497(13) .043(3) Uani d . 1 . . C 0
H4 .8641 .7418 1.2168 .052 Uiso calc R 1 . . H 0
C5 .7922(9) .8965(14) 1.1402(13) .034(3) Uani d . 1 . . C 0
H5 .8138 .9662 1.1979 .041 Uiso calc R 1 . . H 0
C6 .7284(6) .9264(11) 1.0427(10) .031(2) Uani d . 1 . . C 0
C7 .7207(12) 1.1653(13) 1.1141(16) .067(4) Uani d . 1 . . C 0
H7A .7824 1.1723 1.1130 .081 Uiso calc R 1 . . H 0
H7B .7024 1.1465 1.2095 .081 Uiso calc R 1 . . H 0
C8 .6821(9) 1.2947(17) 1.063(2) .067(5) Uani d . 1 . . C 0
H8A .7033 1.3733 1.1163 .080 Uiso calc R 1 . . H 0
H8B .6969 1.3089 .9649 .080 Uiso calc R 1 . . H 0
C9 .5484(3) 1.4065(14) 1.035(2) .090(6) Uani d . 1 . . C 0
H9A .5671 1.4289 .9407 .108 Uiso calc R 1 . . H 0
H9B .5671 1.4818 1.0955 .108 Uiso calc R 1 . . H 0
N2 .5000 .938(2) .326(6) .111(12) Uani d S 1 . . N 1
C10 .4200(3) .8625(16) .320(3) .047(5) Uani d . 1 . . C 0
H10A .4036 .8659 .2217 .063 Uiso calc R 1 . . H 0
H10B .3795 .9213 .3688 .063 Uiso calc R 1 . . H 0
C11 .3992(10) .7194(14) .3652(16) .077(5) Uani d . 1 . . C 0
H11A .3402 .7002 .3465 .115 Uiso calc R 1 . . H 0
H11B .4097 .7114 .4642 .115 Uiso calc R 1 . . H 0
H11C .4342 .6538 .3156 .115 Uiso calc R 1 . . H 0
C12 .5000 1.0862(16) .294(3) .052(4) Uani d S 1 . . C 0
H12A .4505 1.1078 .2389 .063 Uiso d R 1 . . H 0
C13 .5000 1.1752(19) .4247(19) .068(3) Uani d S 1 . . C 0
H13A .5000 1.2718 .3987 .102 Uiso d SR 1 . . H 0
H13B .4500 1.1551 .4792 .102 Uiso d R 1 . . H 0

loop_
_atom_site_aniso_label
_atom_site_aniso_U_11
_atom_site_aniso_U_22
_atom_site_aniso_U_33
_atom_site_aniso_U_12
_atom_site_aniso_U_13
_atom_site_aniso_U_23
U .01938(19) .01855(19) .01833(19) .000 .000 .0008(5)
N1 .039(7) .028(6) .038(7) .000 .000 -.016(6)
O1 .020(3) .045(3) .020(6) -.010(2) .001(3) -.003(3)
O2 .054(5) .024(4) .041(4) -.013(4) -.019(4) .003(4)
O3 .113(7) .025(4) .055(5) .004(4) .012(5) .004(3)
O4 .025(5) .024(5) .028(5) .000 .000 .001(4)
O5 .038(6) .038(6) .022(5) .000 .000 .004(4)
O6 .027(4) .040(4) .044(4) .008(3) -.007(3) -.017(4)
O7 .025(6) .044(8) .127(13) .000 .000 -.005(8)
O8 .086(9) .032(6) .033(6) .000 .000 -.010(5)
C1 .023(5) .050(6) .018(4) -.008(5) .005(4) -.002(5)
C2 .021(5) .070(8) .037(6) .000(6) .004(4) -.025(6)
C3 .040(7) .069(10) .063(9) .019(7) -.014(6) -.032(8)
C4 .022(5) .075(10) .033(6) .011(6) -.002(5) -.020(6)
C5 .036(6) .041(8) .026(6) -.019(6) -.009(5) -.007(6)
C6 .025(5) .040(6) .027(5) -.018(5) .004(4) -.005(4)
C7 .080(7) .055(6) .067(7) -.023(6) -.026(6) .005(6)
C8 .087(9) .046(7) .067(8) -.011(6) -.030(7) .003(6)
C9 .096(9) .074(8) .100(9) -.016(7) -.028(7) .010(7)
N2 .124(14) .101(14) .108(14) .000 .000 -.005(8)
C10 .046(6) .054(7) .041(7) .028(5) .001(5) .000(5)
C11 .058(6) .098(7) .074(9) .012(6) -.015(6) -.039(6)
C12 .058(7) .051(7) .046(7) .000 .000 .002(6)
C13 .076(7) .064(6) .063(6) .000 .000 .004(5)

loop_
_atom_type_symbol
_atom_type_description
_atom_type_scat_dispersion_real
_atom_type_scat_dispersion_imag
_atom_type_scat_source
C C .0033 .0016 'International Tables Vol C Tables 4.2.6.8 and 6.1.1.4'
H H .0000 .0000 'International Tables Vol C Tables 4.2.6.8 and 6.1.1.4'
N N .0061 .0033 'International Tables Vol C Tables 4.2.6.8 and 6.1.1.4'
O O .0106 .0060 'International Tables Vol C Tables 4.2.6.8 and 6.1.1.4'
U U -9.6767 9.6646 'International Tables Vol C Tables 4.2.6.8 and 6.1.1.4'

loop_
_geom_angle_atom_site_label_1
_geom_angle_atom_site_label_2
_geom_angle_atom_site_label_3
_geom_angle_site_symmetry_1
_geom_angle_site_symmetry_3
_geom_angle
_geom_angle_publ_flag
O1 U O6 . . 76.4(2) yes
O6 U O6 4_655 . 50.4(3) yes
O1 U O8 . . 78.40(18) yes
O1 U O1 4_655 . 156.7(4) yes
O4 U O5 . . 177.3(5) yes
O1 U O8 4_655 . 78.40(18) .
O4 U O1 . 4_655 89.1(2) ?
O5 U O1 . 4_655 91.4(2) ?
O4 U O1 . . 89.1(2) ?
O5 U O1 . . 91.4(2) ?
O4 U O8 . . 90.7(4) ?
O5 U O8 . . 92.0(4) ?
O4 U O6 . 4_655 89.9(3) ?
O5 U O6 . 4_655 87.6(4) ?
O1 U O6 4_655 4_655 76.4(2) ?
O1 U O6 . 4_655 126.8(2) ?
O8 U O6 . 4_655 154.77(17) ?
O4 U O6 . . 89.9(3) ?
O5 U O6 . . 87.6(3) ?
O1 U O6 4_655 . 126.8(2) ?
O8 U O6 . . 154.77(17) ?
O6 N1 O6 . 4_655 117.4(11) ?
O6 N1 O7 . . 121.2(5) ?
O6 N1 O7 4_655 . 121.2(6) ?
C6 O2 C7 . . 117.0(10) ?
C9 O3 C8 . . 113.1(9) ?
O1 C1 C2 . . 122.4(9) ?
O1 C1 C6 . . 120.6(10) ?
C2 C1 C6 . . 117.0(10) ?
C1 C2 C3 . . 123.7(11) ?
C1 C2 H2 . . 118.2 ?
C3 C2 H2 . . 118.2 ?
C4 C3 C2 . . 116.4(13) ?
C4 C3 H3 . . 121.8 ?
C2 C3 H3 . . 121.8 ?
C5 C4 C3 . . 122.1(12) ?
C5 C4 H4 . . 119.0 ?
C3 C4 H4 . . 119.0 ?
C4 C5 C6 . . 119.1(11) ?
C4 C5 H5 . . 120.5 ?
C6 C5 H5 . . 120.5 ?
O2 C6 C5 . . 124.4(9) ?
O2 C6 C1 . . 113.8(9) ?
C5 C6 C1 . . 121.8(11) ?
O2 C7 C8 . . 106.7(13) ?
O2 C7 H7A . . 110.4 ?
C8 C7 H7A . . 110.4 ?
O2 C7 H7B . . 110.4 ?
C8 C7 H7B . . 110.4 ?
H7A C7 H7B . . 108.6 ?
O3 C8 C7 . . 108.5(13) ?
O3 C8 H8A . . 110.0 ?
C7 C8 H8A . . 110.0 ?
O3 C8 H8B . . 110.0 ?
C7 C8 H8B . . 110.0 ?
H8A C8 H8B . . 108.4 ?
O3 C9 C9 . 4_655 118.8(6) ?
O3 C9 H9A . . 107.6 ?
C9 C9 H9A 4_655 . 107.6 ?
O3 C9 H9B . . 107.6 ?
C9 C9 H9B 4_655 . 107.6 ?
H9A C9 H9B . . 107.0 ?
C10 N2 C10 . 4_655 119.8(13) ?
C10 N2 C12 . 4_655 118.6(9) ?
C10 N2 C12 . . 118.6(9) ?
N2 C10 C11 . . 130.0(14) ?
N2 C10 H10A . . 104.8 ?
C11 C10 H10A . . 104.8 ?
N2 C10 H10B . . 104.8 ?
C11 C10 H10B . . 104.8 ?
H10A C10 H10B . . 105.8 ?
C10 C11 H11A . . 109.3 ?
C10 C11 H11B . . 108.9 ?
H11A C11 H11B . . 109.5 ?
C10 C11 H11C . . 109.1 ?
H11A C11 H11C . . 109.5 ?
H11B C11 H11C . . 109.5 ?
N2 C12 C13 . . 112(3) ?
N2 C12 H12A . . 109.1 ?
C13 C12 H12A . . 109.2 ?
C12 C13 H13A 4_655 . 109.5 ?
C12 C13 H13A . . 109.5 ?
C12 C13 H13B 4_655 . 109.5 ?
C12 C13 H13B . . 109.5 ?
H13A C13 H13B . . 109.5 ?

loop_
_geom_bond_atom_site_label_1
_geom_bond_atom_site_label_2
_geom_bond_site_symmetry_2
_geom_bond_distance
_geom_bond_publ_flag
U O1 . 2.180(6) yes
U O4 . 1.779(9) yes
U O5 . 1.819(9) yes
U O6 . 2.521(7) yes
U O8 . 2.478(11) yes
U O1 4_655 2.180(6) ?
U O6 4_655 2.521(7) ?
N1 O6 . 1.257(9) ?
N1 O6 4_655 1.257(9) ?
N1 O7 . 1.335(18) ?
O1 C1 . 1.328(13) ?
O2 C6 . 1.387(14) ?
O2 C7 . 1.422(9) ?
O8 O2 . 3.095(11) ?
O3 C9 . 1.415(9) ?
O3 C8 . 1.423(10) ?
O8 O3 . 2.942(14) ?
N2 O5 . 3.22(6) ?
C1 C2 . 1.376(16) ?
C1 C6 . 1.395(14) ?
C2 C3 . 1.417(18) ?
C2 H2 . .9300 ?
C3 C4 . 1.389(19) ?
C3 H3 . .9300 ?
C4 C5 . 1.38(2) ?
C4 H4 . .9300 ?
C5 C6 . 1.395(17) ?
C5 H5 . .9300 ?
C7 C8 . 1.47(2) ?
C7 H7A . .9700 ?
C7 H7B . .9700 ?
C8 H8A . .9700 ?
C8 H8B . .9700 ?
C9 C9 4_655 1.516(10) ?
C9 H9A . .9700 ?
C9 H9B . .9700 ?
N2 C10 . 1.448(9) ?
N2 C10 4_655 1.448(9) ?
N2 C12 . 1.46(3) ?
C10 C11 . 1.478(10) ?
C10 H10A . .9700 ?
C10 H10B . .9700 ?
C11 H11A . .9600 ?
C11 H11B . .9600 ?
C11 H11C . .9600 ?
C12 C13 . 1.51(3) ?
C12 H12A . .9600 ?
C13 H13A . .9600 ?
C13 H13B . .9600 ?
